data_9010372
loop_
_publ_author_name
'Galli, E.'
'Gualtieri, A. F.'

_publ_section_title
;Direnzoite, [NaK6MgCa2(Al13Si47O120)*36H2O], a new zeolite from Massif
 Central (France): Description and crystal structure Locality: Massif Central,
 France Note: changed O11(y) sign
;
_journal_name_full 'American Mineralogist'
_journal_page_first 95
_journal_page_last 102
_journal_paper_doi 10.2138/am.2008.2666
_journal_volume 93
_journal_year 2008
_chemical_compound_source 'Massif Central, France'
_chemical_formula_sum 'Al7.657 Ca1.12 H46 K3 Mg0.72 Na0.47 O78.37 Si22.343'
_chemical_name_mineral Direnzoite
_space_group_IT_number 59
_symmetry_space_group_name_Hall '-P 2ab 2a'
_symmetry_space_group_name_H-M 'P m m n :2'
_cell_angle_alpha 90
_cell_angle_beta 90
_cell_angle_gamma 90
_cell_formula_units_Z 2
_cell_length_a 7.57887
_cell_length_b 18.20098
_cell_length_c 26.15387
_cell_volume 3607.740
_database_code_amcsd 0004494
_exptl_crystal_density_diffrn 2.140
_cod_original_cell_volume 3607.739
_cod_original_sg_symbol_H-M 'P m m n'
_cod_original_formula_sum 'Na.47 K3 Mg.72 Ca1.12 (Al7.657 Si22.343) O78.37 H46'
_cod_database_code 9010372

loop_
_space_group_symop_operation_xyz
x,y,z
x,1/2-y,z
-x,1/2+y,-z
1/2-x,y,z
1/2+x,-y,-z
1/2+x,1/2+y,-z
1/2-x,1/2-y,z
-x,-y,-z

loop_
_atom_site_label
_atom_site_fract_x
_atom_site_fract_y
_atom_site_fract_z
_atom_site_occupancy
_atom_site_U_iso_or_equiv
_atom_site_type_symbol
_atom_site_attached_hydrogens
Na 0.25000 0.25000 0.27888 0.47000 0.02600 Na 0
K1 0.00000 0.00000 0.00000 0.62000 0.10900 K 0
K2 0.25000 0.75000 0.44103 0.58000 0.09300 K 0
K3 0.25000 0.10243 0.72780 0.59000 0.11600 K 0
Mg 0.25000 0.25000 0.09106 0.72000 0.03500 Mg 0
Ca 0.10841 0.65747 0.31287 0.28000 0.10000 Ca 0
AlT1 -0.25000 0.15917 -0.00519 0.34930 0.01700 Al 0
SiT1 -0.25000 0.15917 -0.00519 0.65070 0.01700 Si 0
AlT2 -0.25000 0.07632 0.10297 0.32870 0.01700 Al 0
SiT2 -0.25000 0.07632 0.10297 0.67130 0.01700 Si 0
AlT3 -0.25000 0.15851 0.21054 0.32190 0.01700 Al 0
SiT3 -0.25000 0.15851 0.21054 0.67810 0.01700 Si 0
AlT4 0.04716 0.16887 -0.09235 0.48630 0.01700 Al 0
SiT4 0.04716 0.16887 -0.09235 0.51370 0.01700 Si 0
AlT5 0.05351 -0.02727 0.14743 0.34930 0.01700 Al 0
SiT5 0.05351 -0.02727 0.14743 0.65070 0.01700 Si 0
AlT6 0.04478 0.05500 0.24977 0.39720 0.01700 Al 0
SiT6 0.04478 0.05500 0.24977 0.60280 0.01700 Si 0
AlT7 0.25000 0.16917 0.40021 0.04790 0.01700 Al 0
SiT7 0.25000 0.16917 0.40021 0.95210 0.01700 Si 0
AlT8 0.25000 0.16590 0.52188 0.09590 0.01700 Al 0
SiT8 0.25000 0.16590 0.52188 0.90410 0.01700 Si 0
AlT9 -0.04543 0.05520 0.36417 0.10270 0.01700 Al 0
SiT9 -0.04543 0.05520 0.36417 0.89730 0.01700 Si 0
AlT10 0.04706 -0.05395 0.45362 0.00680 0.01700 Al 0
SiT10 0.04706 -0.05395 0.45362 0.99320 0.01700 Si 0
O1 -0.25000 0.25000 0.01306 1.00000 0.01400 O 0
O2 -0.25000 0.10969 0.04540 1.00000 0.01400 O 0
O3 -0.25000 0.14311 0.14804 1.00000 0.01400 O 0
O4 -0.25000 0.25000 0.21987 1.00000 0.01400 O 0
O5 -0.08536 0.14050 -0.04385 1.00000 0.01400 O 0
O6 -0.08090 0.02192 0.11231 1.00000 0.01400 O 0
O7 -0.06629 0.13244 0.23690 1.00000 0.01400 O 0
O8 -0.01703 0.25000 -0.11638 1.00000 0.01400 O 0
O9 -0.02128 -0.00640 0.20486 1.00000 0.01400 O 0
O10 0.25000 0.15049 -0.07257 1.00000 0.01400 O 0
O11 0.25000 0.00061 0.12986 1.00000 0.01400 O 0
O12 0.25000 0.07925 0.24525 1.00000 0.01400 O 0
O13 0.00266 0.11603 -0.14215 1.00000 0.01400 O 0
O14 -0.01502 0.02533 0.30641 1.00000 0.01400 O 0
O15 0.25000 0.25000 0.37502 1.00000 0.01400 O 0
O16 0.25000 0.25000 0.54114 1.00000 0.01400 O 0
O17 0.25000 0.15537 0.46062 1.00000 0.01400 O 0
O18 0.09305 0.12202 0.37500 1.00000 0.01400 O 0
O19 0.07556 0.12495 0.54309 1.00000 0.01400 O 0
O20 0.01799 -0.01390 0.39874 1.00000 0.01400 O 0
O21 0.00000 0.00000 0.50000 1.00000 0.01400 O 0
O22 -0.25000 0.05489 0.37670 1.00000 0.01400 O 0
O23 -0.25000 0.07432 0.54272 1.00000 0.01400 O 0
Wat1 -0.01826 0.25000 0.10661 0.86000 0.02300 O 2
Wat2 0.25000 0.11005 0.02455 0.99000 0.09600 O 2
Wat3 0.49895 0.25000 0.30815 1.00000 0.02300 O 2
Wat4 -0.04389 0.75000 0.36633 1.00000 0.11300 O 2
Wat5 0.25000 0.14169 0.12275 0.97000 0.05000 O 2
Wat6 0.75000 0.25000 0.45418 0.52000 0.11700 O 2
Wat7 0.25000 0.25000 0.18582 0.75000 0.03800 O 2
Wat8 0.25000 0.25000 0.00702 1.00000 0.13600 O 2
Wat9 0.50220 0.75000 0.22445 1.00000 0.10200 O 2
Wat10 0.75000 0.65040 0.33093 0.40000 0.15700 O 2
Wat11 0.75000 0.25000 0.35258 1.00000 0.08800 O 2
Wat12 0.75000 -0.18101 0.24579 0.40000 0.14900 O 2
Wat13 0.25000 0.75000 0.28560 1.00000 0.05000 O 2
Wat14 0.25000 0.65560 0.22310 0.43000 0.02500 O 2

loop_
_cod_changelog_entry_id
_cod_changelog_entry_author
_cod_changelog_entry_date
_cod_changelog_entry_text
1
;cod-tools version 3.8.0
Id: cif_guess_AMCSD_atom_types 9581 2023-05-17 12:35:41Z saulius
;
2023-05-21T08:53:47+03:00
;Derived atom types and hydrogen counts
from atom names that follow the AMCSD naming convention
(Wat == water, O-H == hydroxyl).
;

loop_
_cod_related_entry_id
_cod_related_entry_database
_cod_related_entry_code
1 AMCSD 0004494
